data_4344400
loop_
_publ_author_name
'Wu, Bing'
'Gramigna, Kathryn M.'
'Bezpalko, Mark W.'
'Foxman, Bruce M.'
'Thomas, Christine M.'

_publ_section_title
;
 Heterobimetallic Ti/Co Complexes That Promote Catalytic N-N Bond
 Cleavage.
;
_journal_issue 22
_journal_name_full 'Inorganic chemistry'
_journal_page_first 10909
_journal_page_last 10917
_journal_paper_doi 10.1021/acs.inorgchem.5b01962
_journal_volume 54
_journal_year 2015
_chemical_formula_moiety 'C42 H72 Co1 N6 P3 Ti1'
_chemical_formula_sum 'C42 H72 Co N6 P3 Ti'
_chemical_formula_weight 860.83
_space_group_IT_number 2
_symmetry_cell_setting triclinic
_symmetry_space_group_name_Hall '-P 1'
_symmetry_space_group_name_H-M 'P -1'
_atom_sites_solution_hydrogens difmap
_atom_sites_solution_primary other
_audit_creation_date 2015-07-15
_audit_creation_method CRYSTALS_ver_14.61
_cell_angle_alpha 91.1046(18)
_cell_angle_beta 105.3493(17)
_cell_angle_gamma 96.8835(18)
_cell_formula_units_Z 2
_cell_length_a 10.8726(4)
_cell_length_b 11.7445(4)
_cell_length_c 18.6225(6)
_cell_measurement_reflns_used 9907
_cell_measurement_temperature 120
_cell_measurement_theta_max 30
_cell_measurement_theta_min 3
_cell_volume 2273.38(14)
_computing_cell_refinement 'Apex2 (Bruker AXS, 2006)'
_computing_data_collection 'Apex2 (Bruker AXS, 2006)'
_computing_data_reduction 'Apex2 (Bruker AXS, 2006)'
_computing_molecular_graphics 'CAMERON (Watkin et al., 1996)'
_computing_publication_material 'CRYSTALS (Betteridge et al., 2003)'
_computing_structure_refinement 'CRYSTALS (Betteridge et al., 2003)'
_computing_structure_solution 'Superflip (Palatinus & Chapuis, 2007)'
_diffrn_ambient_temperature 120
_diffrn_measured_fraction_theta_full 0.996
_diffrn_measured_fraction_theta_max 0.995
_diffrn_measurement_device Area
_diffrn_measurement_device_type 'Bruker Kappa Apex2'
_diffrn_measurement_method '\f & \w scans'
_diffrn_radiation_monochromator graphite
_diffrn_radiation_type 'Mo K\a'
_diffrn_radiation_wavelength 0.71073
_diffrn_reflns_av_R_equivalents 0.036
_diffrn_reflns_limit_h_max 15
_diffrn_reflns_limit_h_min -15
_diffrn_reflns_limit_k_max 16
_diffrn_reflns_limit_k_min -16
_diffrn_reflns_limit_l_max 26
_diffrn_reflns_limit_l_min -26
_diffrn_reflns_number 48567
_diffrn_reflns_theta_full 29.411
_diffrn_reflns_theta_max 30.011
_diffrn_reflns_theta_min 1.135
_diffrn_standards_number 0
_exptl_absorpt_coefficient_mu 0.681
_exptl_absorpt_correction_T_max 0.90
_exptl_absorpt_correction_T_min 0.80
_exptl_absorpt_correction_type numerical
_exptl_absorpt_process_details
; 
 Analytical Absorption (De Meulenaer & Tompa, 1965) 
;
_exptl_crystal_colour red
_exptl_crystal_density_diffrn 1.257
_exptl_crystal_density_method 'not measured'
_exptl_crystal_description prism
_exptl_crystal_F_000 920
_exptl_crystal_size_max 0.350
_exptl_crystal_size_mid 0.330
_exptl_crystal_size_min 0.160
_refine_diff_density_max 0.92
_refine_diff_density_min -0.50
_refine_ls_extinction_method None
_refine_ls_goodness_of_fit_ref 1.0057
_refine_ls_hydrogen_treatment mixed
_refine_ls_matrix_type full
_refine_ls_number_parameters 489
_refine_ls_number_reflns 13213
_refine_ls_number_restraints 12
_refine_ls_R_factor_all 0.0470
_refine_ls_R_factor_gt 0.0333
_refine_ls_shift/su_max 0.0155869
_refine_ls_shift/su_mean 0.0002855
_refine_ls_structure_factor_coef Fsqd
_refine_ls_weighting_details
;
 Method= Modified Sheldrick 
 w=1/[\s^2^(F^2^) + ( 0.04P)^2^ + 1.42P] 
 ,where P=(max(Fo^2^,0) + 2Fc^2^)/3 
;
_refine_ls_weighting_scheme calc
_refine_ls_wR_factor_all 0.0912
_refine_ls_wR_factor_gt 0.0812
_refine_ls_wR_factor_ref 0.0912
_reflns_limit_h_max 14
_reflns_limit_h_min -15
_reflns_limit_k_max 16
_reflns_limit_k_min -16
_reflns_limit_l_max 26
_reflns_limit_l_min 0
_reflns_number_gt 10289
_reflns_number_total 13213
_reflns_threshold_expression I>2.0\s(I)
_oxford_diffrn_Wilson_B_factor 0.00
_oxford_diffrn_Wilson_scale 0.00
_oxford_refine_ls_r_factor_ref 0.0470
_oxford_refine_ls_scale 0.13014(3)
_oxford_reflns_number_all 13213
_oxford_reflns_threshold_expression_ref I>-10.0\s(I)
_oxford_structure_analysis_title 'bw_413_0m in P-1'
_cod_data_source_file ic5b01962_si_002.cif
_cod_data_source_block 6
_cod_depositor_comments
;
The following automatic conversions were performed:

'_atom_sites_solution_primary' value 'Other' changed to 'other'
according to
/usr/data/users/saulius/crontab/automatic-downloads/rss-feeds/ACS/lib/dictionaries/cif_core.dic
dictionary named 'cif_core.dic' version 2.4.2 from 2011-04-26.

Automatic conversion script
Id: cif_fix_values 3271 2015-04-21 07:52:19Z andrius 

 Adding full bibliography for 4344395--4344402.cif.
;
_cod_original_sg_symbol_H-M 'P -1 '
_cod_original_formula_sum 'C42 H72 Co1 N6 P3 Ti1'
_cod_database_code 4344400

loop_
_symmetry_equiv_pos_as_xyz
x,y,z
-x,-y,-z

loop_
_atom_site_label
_atom_site_type_symbol
_atom_site_fract_x
_atom_site_fract_y
_atom_site_fract_z
_atom_site_U_iso_or_equiv
_atom_site_occupancy
_atom_site_adp_type
_atom_site_refinement_flags_posn
_atom_site_refinement_flags_occupancy
_atom_site_disorder_assembly
_atom_site_disorder_group
Co1 Co 0.291253(19) 0.235458(17) 0.257329(11) 0.0132 1.0000 Uani . . . .
Ti1 Ti 0.09351(2) 0.24703(2) 0.270354(14) 0.0121 1.0000 Uani D . . .
P1 P 0.31598(4) 0.31139(3) 0.37132(2) 0.0148 1.0000 Uani . . . .
P2 P 0.18469(4) 0.05930(3) 0.23327(2) 0.0138 1.0000 Uani . . . .
P3 P 0.20149(4) 0.34751(3) 0.16900(2) 0.0139 1.0000 Uani . . . .
N1 N 0.16333(12) 0.29784(12) 0.37787(7) 0.0161 1.0000 Uani . . . .
N2 N 0.03943(12) 0.08196(11) 0.24156(7) 0.0159 1.0000 Uani . . . .
N3 N 0.06349(12) 0.36074(11) 0.19058(7) 0.0155 1.0000 Uani . . . .
N4 N -0.11579(13) 0.26191(13) 0.27795(8) 0.0186 1.0000 Uani D . . .
N5 N 0.4562(8) 0.2329(14) 0.2471(6) 0.015(2) 0.40(9) Uiso . P 1 1
N6 N 0.5514(7) 0.2249(10) 0.2351(16) 0.028(3) 0.40(9) Uiso . P 1 1
N7 N 0.4571(6) 0.2211(11) 0.2502(4) 0.0238(18) 0.60(9) Uiso . P 1 2
N8 N 0.5534(5) 0.2172(7) 0.2492(11) 0.0309(16) 0.60(9) Uiso . P 1 2
C1 C 0.11482(15) 0.30165(13) 0.44045(8) 0.0163 1.0000 Uani . . . .
C2 C 0.15270(16) 0.39025(14) 0.49645(8) 0.0190 1.0000 Uani . . . .
C3 C 0.09321(16) 0.39335(15) 0.55403(8) 0.0205 1.0000 Uani . . . .
C4 C 0.13250(19) 0.49158(16) 0.61213(10) 0.0276 1.0000 Uani . . . .
C5 C -0.00364(16) 0.30601(15) 0.55675(9) 0.0217 1.0000 Uani . . . .
C6 C -0.04056(16) 0.21451(14) 0.50370(9) 0.0200 1.0000 Uani . . . .
C7 C -0.14032(18) 0.11710(16) 0.50806(10) 0.0273 1.0000 Uani . . . .
C8 C 0.01964(15) 0.21356(14) 0.44643(8) 0.0179 1.0000 Uani . . . .
C9 C 0.38259(16) 0.46692(14) 0.39292(9) 0.0212 1.0000 Uani . . . .
C10 C 0.27931(18) 0.54516(15) 0.36373(10) 0.0261 1.0000 Uani . . . .
C11 C 0.50024(17) 0.49824(17) 0.36337(10) 0.0295 1.0000 Uani . . . .
C12 C 0.40707(16) 0.24981(15) 0.45827(9) 0.0214 1.0000 Uani . . . .
C13 C 0.35046(18) 0.12783(16) 0.46644(10) 0.0257 1.0000 Uani . . . .
C14 C 0.54992(17) 0.25478(18) 0.46351(11) 0.0330 1.0000 Uani . . . .
C15 C -0.08159(14) 0.01603(13) 0.23226(8) 0.0151 1.0000 Uani . . . .
C16 C -0.11260(15) -0.04212(13) 0.29100(8) 0.0167 1.0000 Uani . . . .
C17 C -0.23691(15) -0.09606(14) 0.28433(9) 0.0187 1.0000 Uani . . . .
C18 C -0.27018(18) -0.15805(18) 0.34803(11) 0.0298 1.0000 Uani . . . .
C19 C -0.33032(15) -0.09196(14) 0.21713(9) 0.0195 1.0000 Uani . . . .
C20 C -0.30175(15) -0.03570(14) 0.15742(9) 0.0186 1.0000 Uani . . . .
C21 C -0.40274(17) -0.03247(18) 0.08480(10) 0.0306 1.0000 Uani . . . .
C22 C -0.17780(15) 0.01837(13) 0.16578(8) 0.0172 1.0000 Uani . . . .
C23 C 0.23560(16) -0.05547(14) 0.29794(9) 0.0190 1.0000 Uani . . . .
C24 C 0.15898(18) -0.17507(14) 0.27816(10) 0.0249 1.0000 Uani . . . .
C25 C 0.38028(17) -0.06313(17) 0.31610(10) 0.0280 1.0000 Uani . . . .
C26 C 0.16389(15) -0.00272(14) 0.13708(9) 0.0184 1.0000 Uani . . . .
C27 C 0.05668(18) -0.10151(16) 0.10491(10) 0.0267 1.0000 Uani . . . .
C28 C 0.29166(18) -0.03303(16) 0.12740(10) 0.0262 1.0000 Uani . . . .
C29 C -0.05226(14) 0.40316(13) 0.15502(8) 0.0149 1.0000 Uani . . . .
C30 C -0.14857(15) 0.33584(13) 0.10061(9) 0.0172 1.0000 Uani . . . .
C31 C -0.26923(15) 0.37121(14) 0.07229(9) 0.0193 1.0000 Uani . . . .
C32 C -0.37375(17) 0.29359(17) 0.01705(11) 0.0285 1.0000 Uani . . . .
C33 C -0.29195(16) 0.47655(15) 0.09750(10) 0.0218 1.0000 Uani . . . .
C34 C -0.19833(16) 0.54590(14) 0.15103(10) 0.0212 1.0000 Uani . . . .
C35 C -0.2239(2) 0.66038(16) 0.17727(13) 0.0345 1.0000 Uani . . . .
C36 C -0.07910(15) 0.50780(14) 0.18019(9) 0.0179 1.0000 Uani . . . .
C37 C 0.15563(15) 0.29079(13) 0.07002(8) 0.0166 1.0000 Uani . . . .
C38 C 0.09255(17) 0.37040(14) 0.01127(9) 0.0210 1.0000 Uani . . . .
C39 C 0.26500(17) 0.24162(15) 0.04718(9) 0.0234 1.0000 Uani . . . .
C40 C 0.28971(15) 0.49395(14) 0.17030(9) 0.0189 1.0000 Uani . . . .
C41 C 0.21541(17) 0.58917(15) 0.13247(10) 0.0244 1.0000 Uani . . . .
C42 C 0.41227(17) 0.48978(16) 0.14553(11) 0.0269 1.0000 Uani . . . .
H1 H -0.1150(16) 0.2824(16) 0.3216(9) 0.0317(19) 1.0000 Uiso D . . .
H2 H -0.1657(16) 0.1989(14) 0.2692(10) 0.0321(19) 1.0000 Uiso D . . .
H3 H -0.1497(16) 0.3109(15) 0.2521(10) 0.0329(19) 1.0000 Uiso D . . .
H21 H 0.2189 0.4501 0.4946 0.0230 1.0000 Uiso R . . .
H41 H 0.2113 0.4821 0.6471 0.0431 1.0000 Uiso R . . .
H42 H 0.0697 0.4965 0.6385 0.0416 1.0000 Uiso R . . .
H43 H 0.1450 0.5638 0.5902 0.0426 1.0000 Uiso R . . .
H51 H -0.0433 0.3085 0.5955 0.0261 1.0000 Uiso R . . .
H71 H -0.2041 0.1048 0.4631 0.0414 1.0000 Uiso R . . .
H72 H -0.1013 0.0471 0.5175 0.0425 1.0000 Uiso R . . .
H73 H -0.1814 0.1307 0.5473 0.0419 1.0000 Uiso R . . .
H81 H -0.0022 0.1506 0.4119 0.0213 1.0000 Uiso R . . .
H91 H 0.4091 0.4774 0.4472 0.0252 1.0000 Uiso R . . .
H101 H 0.2186 0.5421 0.3942 0.0388 1.0000 Uiso R . . .
H102 H 0.2329 0.5223 0.3140 0.0377 1.0000 Uiso R . . .
H103 H 0.3201 0.6223 0.3656 0.0402 1.0000 Uiso R . . .
H111 H 0.4803 0.4794 0.3102 0.0432 1.0000 Uiso R . . .
H112 H 0.5266 0.5796 0.3705 0.0447 1.0000 Uiso R . . .
H113 H 0.5693 0.4577 0.3881 0.0440 1.0000 Uiso R . . .
H121 H 0.3977 0.2980 0.4992 0.0259 1.0000 Uiso R . . .
H131 H 0.3922 0.1038 0.5143 0.0385 1.0000 Uiso R . . .
H132 H 0.2590 0.1194 0.4628 0.0394 1.0000 Uiso R . . .
H133 H 0.3679 0.0772 0.4294 0.0385 1.0000 Uiso R . . .
H141 H 0.5925 0.2148 0.5071 0.0502 1.0000 Uiso R . . .
H142 H 0.5939 0.3326 0.4676 0.0502 1.0000 Uiso R . . .
H143 H 0.5603 0.2159 0.4192 0.0488 1.0000 Uiso R . . .
H161 H -0.0499 -0.0434 0.3360 0.0209 1.0000 Uiso R . . .
H181 H -0.2008 -0.1470 0.3923 0.0470 1.0000 Uiso R . . .
H182 H -0.3444 -0.1385 0.3580 0.0468 1.0000 Uiso R . . .
H183 H -0.2868 -0.2372 0.3355 0.0474 1.0000 Uiso R . . .
H191 H -0.4144 -0.1293 0.2121 0.0231 1.0000 Uiso R . . .
H211 H -0.4688 -0.0940 0.0792 0.0470 1.0000 Uiso R . . .
H212 H -0.3669 -0.0324 0.0436 0.0467 1.0000 Uiso R . . .
H213 H -0.4420 0.0349 0.0854 0.0474 1.0000 Uiso R . . .
H221 H -0.1576 0.0589 0.1258 0.0218 1.0000 Uiso R . . .
H231 H 0.2204 -0.0260 0.3435 0.0228 1.0000 Uiso R . . .
H241 H 0.1792 -0.2211 0.3213 0.0358 1.0000 Uiso R . . .
H242 H 0.0663 -0.1722 0.2634 0.0365 1.0000 Uiso R . . .
H243 H 0.1842 -0.2113 0.2389 0.0366 1.0000 Uiso R . . .
H251 H 0.4095 -0.1072 0.3595 0.0414 1.0000 Uiso R . . .
H252 H 0.4282 0.0125 0.3245 0.0410 1.0000 Uiso R . . .
H253 H 0.3999 -0.1015 0.2747 0.0416 1.0000 Uiso R . . .
H261 H 0.1432 0.0638 0.1061 0.0223 1.0000 Uiso R . . .
H271 H 0.0427 -0.1089 0.0509 0.0389 1.0000 Uiso R . . .
H272 H 0.0785 -0.1739 0.1254 0.0398 1.0000 Uiso R . . .
H273 H -0.0237 -0.0885 0.1137 0.0405 1.0000 Uiso R . . .
H281 H 0.3076 -0.1079 0.1492 0.0382 1.0000 Uiso R . . .
H282 H 0.3646 0.0245 0.1518 0.0391 1.0000 Uiso R . . .
H283 H 0.2875 -0.0395 0.0737 0.0387 1.0000 Uiso R . . .
H301 H -0.1309 0.2645 0.0842 0.0203 1.0000 Uiso R . . .
H321 H -0.4260 0.3366 -0.0174 0.0452 1.0000 Uiso R . . .
H322 H -0.4281 0.2518 0.0412 0.0452 1.0000 Uiso R . . .
H323 H -0.3403 0.2398 -0.0103 0.0445 1.0000 Uiso R . . .
H331 H -0.3726 0.5009 0.0792 0.0262 1.0000 Uiso R . . .
H351 H -0.3103 0.6632 0.1713 0.0545 1.0000 Uiso R . . .
H352 H -0.1877 0.7221 0.1547 0.0544 1.0000 Uiso R . . .
H353 H -0.1860 0.6760 0.2289 0.0539 1.0000 Uiso R . . .
H361 H -0.0154 0.5517 0.2181 0.0215 1.0000 Uiso R . . .
H371 H 0.0898 0.2264 0.0704 0.0180 1.0000 Uiso R . . .
H381 H 0.0551 0.3256 -0.0348 0.0302 1.0000 Uiso R . . .
H382 H 0.1562 0.4311 0.0036 0.0304 1.0000 Uiso R . . .
H383 H 0.0263 0.4045 0.0250 0.0303 1.0000 Uiso R . . .
H391 H 0.2332 0.1882 0.0045 0.0344 1.0000 Uiso R . . .
H392 H 0.3224 0.3018 0.0339 0.0346 1.0000 Uiso R . . .
H393 H 0.3140 0.2018 0.0880 0.0352 1.0000 Uiso R . . .
H401 H 0.3161 0.5163 0.2225 0.0229 1.0000 Uiso R . . .
H411 H 0.1986 0.5808 0.0788 0.0372 1.0000 Uiso R . . .
H412 H 0.1361 0.5901 0.1450 0.0361 1.0000 Uiso R . . .
H413 H 0.2664 0.6637 0.1481 0.0363 1.0000 Uiso R . . .
H421 H 0.4585 0.4284 0.1691 0.0399 1.0000 Uiso R . . .
H422 H 0.3929 0.4800 0.0916 0.0386 1.0000 Uiso R . . .
H423 H 0.4664 0.5612 0.1607 0.0397 1.0000 Uiso R . . .

loop_
_atom_site_aniso_label
_atom_site_aniso_U_11
_atom_site_aniso_U_22
_atom_site_aniso_U_33
_atom_site_aniso_U_23
_atom_site_aniso_U_13
_atom_site_aniso_U_12
Co1 0.01029(9) 0.01697(10) 0.01188(9) -0.00076(7) 0.00210(7) 0.00208(7)
Ti1 0.01045(11) 0.01503(12) 0.01027(11) -0.00098(9) 0.00196(9) 0.00183(9)
P1 0.01183(17) 0.01919(19) 0.01157(16) -0.00142(13) 0.00024(13) 0.00196(14)
P2 0.01218(16) 0.01625(18) 0.01306(16) -0.00098(13) 0.00291(14) 0.00350(13)
P3 0.01274(17) 0.01669(18) 0.01229(16) 0.00076(13) 0.00358(14) 0.00198(13)
N1 0.0135(6) 0.0229(7) 0.0108(5) -0.0024(5) 0.0018(5) 0.0017(5)
N2 0.0121(6) 0.0156(6) 0.0193(6) -0.0023(5) 0.0038(5) 0.0006(5)
N3 0.0147(6) 0.0180(6) 0.0144(6) 0.0018(5) 0.0041(5) 0.0042(5)
N4 0.0166(6) 0.0224(7) 0.0174(6) 0.0004(5) 0.0048(5) 0.0046(5)
C1 0.0160(7) 0.0208(7) 0.0117(6) 0.0002(5) 0.0015(5) 0.0059(6)
C2 0.0194(7) 0.0224(8) 0.0149(7) -0.0010(6) 0.0035(6) 0.0040(6)
C3 0.0245(8) 0.0249(8) 0.0129(7) -0.0013(6) 0.0039(6) 0.0090(6)
C4 0.0329(9) 0.0320(10) 0.0186(8) -0.0077(7) 0.0081(7) 0.0059(7)
C5 0.0234(8) 0.0294(9) 0.0160(7) 0.0031(6) 0.0090(6) 0.0096(7)
C6 0.0194(7) 0.0245(8) 0.0173(7) 0.0048(6) 0.0050(6) 0.0071(6)
C7 0.0274(9) 0.0306(9) 0.0260(9) 0.0050(7) 0.0115(7) 0.0015(7)
C8 0.0191(7) 0.0199(7) 0.0140(7) 0.0001(5) 0.0024(6) 0.0047(6)
C9 0.0221(8) 0.0224(8) 0.0146(7) -0.0051(6) -0.0006(6) -0.0016(6)
C10 0.0346(10) 0.0211(8) 0.0218(8) -0.0002(6) 0.0053(7) 0.0051(7)
C11 0.0219(8) 0.0340(10) 0.0265(9) -0.0011(7) 0.0008(7) -0.0068(7)
C12 0.0211(8) 0.0266(8) 0.0136(7) -0.0027(6) -0.0015(6) 0.0063(6)
C13 0.0283(9) 0.0294(9) 0.0185(8) 0.0052(7) 0.0028(7) 0.0069(7)
C14 0.0197(8) 0.0415(11) 0.0320(10) 0.0041(8) -0.0047(7) 0.0071(8)
C15 0.0126(6) 0.0145(7) 0.0175(7) -0.0021(5) 0.0030(5) 0.0022(5)
C16 0.0159(7) 0.0193(7) 0.0146(7) -0.0001(5) 0.0024(6) 0.0047(6)
C17 0.0185(7) 0.0185(7) 0.0210(7) 0.0014(6) 0.0079(6) 0.0043(6)
C18 0.0264(9) 0.0384(11) 0.0278(9) 0.0109(8) 0.0130(8) 0.0027(8)
C19 0.0133(7) 0.0206(8) 0.0244(8) -0.0018(6) 0.0057(6) 0.0007(6)
C20 0.0146(7) 0.0200(7) 0.0195(7) -0.0012(6) 0.0012(6) 0.0034(6)
C21 0.0182(8) 0.0437(11) 0.0235(8) 0.0026(8) -0.0033(7) -0.0009(7)
C22 0.0162(7) 0.0188(7) 0.0158(7) 0.0015(5) 0.0029(6) 0.0023(6)
C23 0.0205(7) 0.0216(8) 0.0165(7) 0.0030(6) 0.0054(6) 0.0082(6)
C24 0.0323(9) 0.0178(8) 0.0283(9) 0.0042(6) 0.0120(7) 0.0083(7)
C25 0.0233(8) 0.0373(10) 0.0257(8) 0.0079(7) 0.0053(7) 0.0145(7)
C26 0.0206(7) 0.0193(7) 0.0152(7) -0.0016(6) 0.0042(6) 0.0045(6)
C27 0.0266(9) 0.0284(9) 0.0228(8) -0.0085(7) 0.0043(7) 0.0012(7)
C28 0.0271(9) 0.0308(9) 0.0234(8) -0.0042(7) 0.0105(7) 0.0076(7)
C29 0.0137(6) 0.0179(7) 0.0140(6) 0.0034(5) 0.0047(5) 0.0033(5)
C30 0.0177(7) 0.0163(7) 0.0177(7) 0.0017(5) 0.0042(6) 0.0032(6)
C31 0.0152(7) 0.0231(8) 0.0189(7) 0.0050(6) 0.0038(6) 0.0009(6)
C32 0.0187(8) 0.0317(10) 0.0290(9) 0.0029(7) -0.0017(7) -0.0022(7)
C33 0.0155(7) 0.0256(8) 0.0265(8) 0.0083(6) 0.0074(6) 0.0067(6)
C34 0.0221(8) 0.0198(8) 0.0260(8) 0.0042(6) 0.0118(7) 0.0071(6)
C35 0.0306(10) 0.0249(9) 0.0524(12) -0.0033(8) 0.0159(9) 0.0113(8)
C36 0.0173(7) 0.0190(7) 0.0176(7) -0.0004(6) 0.0051(6) 0.0022(6)
C37 0.0179(7) 0.0183(7) 0.0140(6) 0.0007(5) 0.0046(6) 0.0029(6)
C38 0.0250(8) 0.0221(8) 0.0144(7) 0.0019(6) 0.0031(6) 0.0025(6)
C39 0.0253(8) 0.0277(9) 0.0200(8) -0.0008(6) 0.0100(7) 0.0057(7)
C40 0.0186(7) 0.0199(8) 0.0171(7) -0.0003(6) 0.0046(6) -0.0015(6)
C41 0.0251(8) 0.0202(8) 0.0296(9) 0.0015(6) 0.0112(7) 0.0011(6)
C42 0.0201(8) 0.0280(9) 0.0334(9) 0.0053(7) 0.0103(7) -0.0014(7)

loop_
_atom_type_symbol
_atom_type_scat_dispersion_real
_atom_type_scat_dispersion_imag
_atom_type_scat_Cromer_Mann_a1
_atom_type_scat_Cromer_Mann_b1
_atom_type_scat_Cromer_Mann_a2
_atom_type_scat_Cromer_Mann_b2
_atom_type_scat_Cromer_Mann_a3
_atom_type_scat_Cromer_Mann_b3
_atom_type_scat_Cromer_Mann_a4
_atom_type_scat_Cromer_Mann_b4
_atom_type_scat_Cromer_Mann_c
_atom_type_scat_source
C 0.0033 0.0016 2.3100 20.8439 1.0200 10.2075 1.5886 0.5687 0.8650 51.6512 0.2156 'International Tables Vol C 4.2.6.8 and 6.1.1.4'
H 0.0000 0.0000 0.4930 10.5109 0.3229 26.1257 0.1402 3.1424 0.0408 57.7998 0.0030 'International Tables Vol C 4.2.6.8 and 6.1.1.4'
N 0.0061 0.0033 12.2126 0.0057 3.1322 9.8933 2.0125 28.9975 1.1663 0.5826 -11.5290 'International Tables Vol C 4.2.6.8 and 6.1.1.4'
P 0.1023 0.0942 6.4345 1.9067 4.1791 27.1570 1.7800 0.5260 1.4908 68.1645 1.1149 'International Tables Vol C 4.2.6.8 and 6.1.1.4'
Ti 0.2776 0.4457 9.7595 7.8508 7.3558 0.5000 1.6991 35.6338 1.9021 116.1050 1.2807 'International Tables Vol C 4.2.6.8 and 6.1.1.4'
Co 0.3494 0.9721 12.2841 4.2791 7.3409 0.2784 4.0034 13.5359 2.3488 71.1692 1.0118 'International Tables Vol C 4.2.6.8 and 6.1.1.4'

loop_
_geom_angle_atom_site_label_1
_geom_angle_atom_site_label_2
_geom_angle_atom_site_label_3
_geom_angle
_geom_angle_publ_flag
Ti1 Co1 P1 72.941(13) yes
Ti1 Co1 P2 73.508(13) yes
P1 Co1 P2 115.698(17) yes
Ti1 Co1 P3 74.204(13) yes
P1 Co1 P3 112.373(17) yes
P2 Co1 P3 108.778(16) yes
Ti1 Co1 N5 177.5(5) yes
P1 Co1 N5 105.9(2) yes
P2 Co1 N5 109.0(5) yes
P3 Co1 N5 104.4(5) yes
Ti1 Co1 P1 72.941(13) yes
Ti1 Co1 P2 73.508(13) yes
P1 Co1 P2 115.698(17) yes
Ti1 Co1 P3 74.204(13) yes
P1 Co1 P3 112.373(17) yes
P2 Co1 P3 108.778(16) yes
Ti1 Co1 N7 177.3(4) yes
P1 Co1 N7 105.78(19) yes
P2 Co1 N7 105.2(4) yes
P3 Co1 N7 108.5(4) yes
Co1 Ti1 P1 53.128(11) yes
Co1 Ti1 P2 52.837(11) yes
P1 Ti1 P2 89.830(14) yes
Co1 Ti1 P3 52.468(11) yes
P1 Ti1 P3 87.251(14) yes
P2 Ti1 P3 84.572(14) yes
Co1 Ti1 N1 92.03(4) yes
P1 Ti1 N1 39.34(4) yes
P2 Ti1 N1 113.29(4) yes
P3 Ti1 N1 119.43(4) yes
Co1 Ti1 N2 91.59(4) yes
P1 Ti1 N2 119.24(4) yes
P2 Ti1 N2 38.79(4) yes
P3 Ti1 N2 109.69(4) yes
N1 Ti1 N2 119.74(6) yes
Co1 Ti1 N3 90.58(4) yes
P1 Ti1 N3 110.25(4) yes
P2 Ti1 N3 114.25(4) yes
P3 Ti1 N3 38.38(4) yes
N1 Ti1 N3 121.43(5) yes
Co1 Ti1 N4 177.20(4) yes
P1 Ti1 N4 128.99(4) yes
P2 Ti1 N4 127.40(4) yes
P3 Ti1 N4 124.89(4) yes
N1 Ti1 N4 90.29(5) yes
N2 Ti1 N3 118.65(5) yes
N2 Ti1 N4 88.60(5) yes
N3 Ti1 N4 86.88(5) yes
Ti1 P1 Co1 53.930(11) yes
Ti1 P1 N1 48.65(4) yes
Co1 P1 N1 102.05(5) yes
Ti1 P1 C9 121.48(5) yes
Co1 P1 C9 119.02(5) yes
N1 P1 C9 106.84(7) yes
Ti1 P1 C12 134.60(6) yes
Co1 P1 C12 123.71(5) yes
N1 P1 C12 104.15(7) yes
C9 P1 C12 99.41(7) yes
Ti1 P2 Co1 53.654(11) yes
Ti1 P2 N2 47.58(4) yes
Co1 P2 N2 101.19(5) yes
Ti1 P2 C23 124.44(5) yes
Co1 P2 C23 119.39(5) yes
N2 P2 C23 105.62(7) yes
Ti1 P2 C26 126.77(5) yes
Co1 P2 C26 115.11(5) yes
N2 P2 C26 108.07(7) yes
C23 P2 C26 106.46(7) yes
Ti1 P3 Co1 53.328(11) yes
Ti1 P3 N3 47.96(4) yes
Co1 P3 N3 100.96(5) yes
Ti1 P3 C37 121.34(5) yes
Co1 P3 C37 118.49(5) yes
N3 P3 C37 106.26(7) yes
Ti1 P3 C40 130.60(5) yes
Co1 P3 C40 116.03(5) yes
N3 P3 C40 108.23(7) yes
C37 P3 C40 105.99(7) yes
P1 N1 Ti1 92.00(6) yes
P1 N1 C1 130.72(10) yes
Ti1 N1 C1 136.30(10) yes
P2 N2 Ti1 93.63(6) yes
P2 N2 C15 136.76(11) yes
Ti1 N2 C15 129.61(10) yes
P3 N3 Ti1 93.66(6) yes
P3 N3 C29 135.29(11) yes
Ti1 N3 C29 128.45(10) yes
Ti1 N4 H1 110.5(12) no
Ti1 N4 H2 114.3(11) no
H1 N4 H2 103.7(14) no
Ti1 N4 H3 113.4(12) no
H1 N4 H3 104.5(14) no
H2 N4 H3 109.6(14) no
Co1 N5 N6 173.6(13) yes
Co1 N7 N8 176.1(10) yes
N1 C1 C2 124.08(15) yes
N1 C1 C8 118.16(13) yes
C2 C1 C8 117.73(14) yes
C1 C2 C3 121.05(16) yes
C1 C2 H21 119.5 no
C3 C2 H21 119.4 no
C2 C3 C4 120.09(16) yes
C2 C3 C5 119.42(15) yes
C4 C3 C5 120.49(15) yes
C3 C4 H41 110.4 no
C3 C4 H42 111.6 no
H41 C4 H42 108.2 no
C3 C4 H43 111.6 no
H41 C4 H43 107.3 no
H42 C4 H43 107.6 no
C3 C5 C6 121.14(15) yes
C3 C5 H51 119.1 no
C6 C5 H51 119.7 no
C5 C6 C7 121.66(15) yes
C5 C6 C8 118.43(15) yes
C7 C6 C8 119.90(15) yes
C6 C7 H71 110.7 no
C6 C7 H72 109.8 no
H71 C7 H72 107.5 no
C6 C7 H73 112.4 no
H71 C7 H73 108.0 no
H72 C7 H73 108.3 no
C1 C8 C6 122.15(15) yes
C1 C8 H81 119.1 no
C6 C8 H81 118.7 no
P1 C9 C10 111.39(11) yes
P1 C9 C11 111.45(12) yes
C10 C9 C11 111.44(15) yes
P1 C9 H91 106.0 no
C10 C9 H91 107.5 no
C11 C9 H91 108.8 no
C9 C10 H101 110.9 no
C9 C10 H102 110.5 no
H101 C10 H102 108.3 no
C9 C10 H103 108.8 no
H101 C10 H103 108.9 no
H102 C10 H103 109.4 no
C9 C11 H111 111.2 no
C9 C11 H112 109.5 no
H111 C11 H112 107.0 no
C9 C11 H113 110.7 no
H111 C11 H113 108.2 no
H112 C11 H113 110.2 no
P1 C12 C13 111.96(11) yes
P1 C12 C14 112.50(12) yes
C13 C12 C14 110.19(15) yes
P1 C12 H121 105.4 no
C13 C12 H121 108.2 no
C14 C12 H121 108.3 no
C12 C13 H131 109.0 no
C12 C13 H132 113.8 no
H131 C13 H132 106.8 no
C12 C13 H133 109.1 no
H131 C13 H133 107.4 no
H132 C13 H133 110.6 no
C12 C14 H141 109.9 no
C12 C14 H142 113.2 no
H141 C14 H142 108.1 no
C12 C14 H143 109.3 no
H141 C14 H143 108.0 no
H142 C14 H143 108.1 no
N2 C15 C16 121.34(13) yes
N2 C15 C22 119.80(14) yes
C16 C15 C22 118.49(14) yes
C15 C16 C17 121.21(14) yes
C15 C16 H161 119.6 no
C17 C16 H161 119.2 no
C16 C17 C18 121.04(15) yes
C16 C17 C19 118.65(14) yes
C18 C17 C19 120.31(15) yes
C17 C18 H181 111.8 no
C17 C18 H182 113.3 no
H181 C18 H182 109.8 no
C17 C18 H183 109.1 no
H181 C18 H183 107.0 no
H182 C18 H183 105.5 no
C17 C19 C20 121.35(14) yes
C17 C19 H191 119.0 no
C20 C19 H191 119.6 no
C19 C20 C21 121.09(15) yes
C19 C20 C22 118.86(14) yes
C21 C20 C22 120.05(15) yes
C20 C21 H211 111.0 no
C20 C21 H212 111.6 no
H211 C21 H212 110.5 no
C20 C21 H213 109.0 no
H211 C21 H213 105.9 no
H212 C21 H213 108.7 no
C15 C22 C20 121.43(14) yes
C15 C22 H221 118.9 no
C20 C22 H221 119.7 no
P2 C23 C24 116.94(11) yes
P2 C23 C25 113.10(12) yes
C24 C23 C25 110.37(14) yes
P2 C23 H231 101.4 no
C24 C23 H231 107.9 no
C25 C23 H231 106.0 no
C23 C24 H241 108.9 no
C23 C24 H242 112.0 no
H241 C24 H242 108.5 no
C23 C24 H243 109.4 no
H241 C24 H243 107.9 no
H242 C24 H243 110.0 no
C23 C25 H251 112.1 no
C23 C25 H252 110.4 no
H251 C25 H252 109.1 no
C23 C25 H253 109.9 no
H251 C25 H253 106.9 no
H252 C25 H253 108.3 no
P2 C26 C27 119.60(12) yes
P2 C26 C28 110.77(11) yes
C27 C26 C28 109.95(14) yes
P2 C26 H261 102.3 no
C27 C26 H261 106.8 no
C28 C26 H261 106.3 no
C26 C27 H271 109.1 no
C26 C27 H272 111.8 no
H271 C27 H272 108.3 no
C26 C27 H273 112.5 no
H271 C27 H273 106.9 no
H272 C27 H273 108.1 no
C26 C28 H281 109.0 no
C26 C28 H282 112.6 no
H281 C28 H282 108.4 no
C26 C28 H283 109.8 no
H281 C28 H283 108.7 no
H282 C28 H283 108.1 no
N3 C29 C30 120.99(14) yes
N3 C29 C36 120.07(14) yes
C30 C29 C36 118.47(14) yes
C29 C30 C31 121.16(14) yes
C29 C30 H301 118.5 no
C31 C30 H301 120.3 no
C30 C31 C32 119.97(15) yes
C30 C31 C33 118.89(15) yes
C32 C31 C33 121.11(15) yes
C31 C32 H321 110.8 no
C31 C32 H322 110.7 no
H321 C32 H322 106.0 no
C31 C32 H323 112.8 no
H321 C32 H323 108.2 no
H322 C32 H323 108.0 no
C31 C33 C34 121.47(15) yes
C31 C33 H331 119.7 no
C34 C33 H331 118.9 no
C33 C34 C35 120.88(16) yes
C33 C34 C36 118.87(15) yes
C35 C34 C36 120.24(16) yes
C34 C35 H351 112.0 no
C34 C35 H352 112.5 no
H351 C35 H352 110.9 no
C34 C35 H353 112.0 no
H351 C35 H353 104.5 no
H352 C35 H353 104.3 no
C29 C36 C34 121.10(15) yes
C29 C36 H361 118.4 no
C34 C36 H361 120.5 no
P3 C37 C38 116.62(11) yes
P3 C37 C39 113.37(11) yes
C38 C37 C39 110.17(13) yes
P3 C37 H371 101.7 no
C38 C37 H371 106.6 no
C39 C37 H371 107.4 no
C37 C38 H381 108.2 no
C37 C38 H382 110.5 no
H381 C38 H382 109.0 no
C37 C38 H383 111.9 no
H381 C38 H383 108.4 no
H382 C38 H383 108.7 no
C37 C39 H391 112.0 no
C37 C39 H392 111.1 no
H391 C39 H392 106.8 no
C37 C39 H393 110.1 no
H391 C39 H393 108.1 no
H392 C39 H393 108.7 no
P3 C40 C41 118.85(11) yes
P3 C40 C42 111.40(12) yes
C41 C40 C42 110.81(14) yes
P3 C40 H401 102.3 no
C41 C40 H401 105.5 no
C42 C40 H401 106.8 no
C40 C41 H411 110.9 no
C40 C41 H412 112.0 no
H411 C41 H412 109.1 no
C40 C41 H413 109.9 no
H411 C41 H413 106.9 no
H412 C41 H413 107.8 no
C40 C42 H421 110.5 no
C40 C42 H422 111.0 no
H421 C42 H422 110.5 no
C40 C42 H423 108.5 no
H421 C42 H423 108.4 no
H422 C42 H423 107.8 no

loop_
_geom_bond_atom_site_label_1
_geom_bond_atom_site_label_2
_geom_bond_distance
_geom_bond_publ_flag
Co1 Ti1 2.2461(3) yes
Co1 P1 2.2229(4) yes
Co1 P2 2.2223(4) yes
Co1 P3 2.2207(4) yes
Co1 N5 1.857(8) yes
Co1 Ti1 2.2461(3) yes
Co1 P1 2.2229(4) yes
Co1 P2 2.2223(4) yes
Co1 P3 2.2207(4) yes
Co1 N7 1.870(7) yes
Ti1 P1 2.6565(5) yes
Ti1 P2 2.6738(5) yes
Ti1 P3 2.6946(5) yes
Ti1 N1 1.9955(12) yes
Ti1 N2 1.9778(13) yes
Ti1 N3 2.0053(13) yes
Ti1 N4 2.3438(14) yes
P1 N1 1.6851(13) yes
P1 C9 1.8770(17) yes
P1 C12 1.8691(16) yes
P2 N2 1.6786(13) yes
P2 C23 1.8607(16) yes
P2 C26 1.8671(16) yes
P3 N3 1.6763(13) yes
P3 C37 1.8645(15) yes
P3 C40 1.8626(16) yes
N1 C1 1.4025(19) yes
N2 C15 1.4110(19) yes
N3 C29 1.4115(19) yes
N4 H1 0.841(15) no
N4 H2 0.849(15) no
N4 H3 0.816(15) no
N5 N6 1.129(14) yes
N7 N8 1.059(9) yes
C1 C2 1.403(2) yes
C1 C8 1.401(2) yes
C2 C3 1.393(2) yes
C2 H21 0.952 no
C3 C4 1.508(2) yes
C3 C5 1.391(2) yes
C4 H41 0.949 no
C4 H42 0.947 no
C4 H43 0.959 no
C5 C6 1.392(2) yes
C5 H51 0.936 no
C6 C7 1.498(2) yes
C6 C8 1.392(2) yes
C7 H71 0.930 no
C7 H72 0.968 no
C7 H73 0.972 no
C8 H81 0.935 no
C9 C10 1.531(2) yes
C9 C11 1.530(2) yes
C9 H91 0.976 no
C10 H101 0.976 no
C10 H102 0.947 no
C10 H103 0.956 no
C11 H111 0.970 no
C11 H112 0.960 no
C11 H113 0.956 no
C12 C13 1.517(2) yes
C12 C14 1.524(2) yes
C12 H121 0.974 no
C13 H131 0.953 no
C13 H132 0.972 no
C13 H133 0.972 no
C14 H141 0.981 no
C14 H142 0.971 no
C14 H143 0.975 no
C15 C16 1.395(2) yes
C15 C22 1.396(2) yes
C16 C17 1.395(2) yes
C16 H161 0.932 no
C17 C18 1.505(2) yes
C17 C19 1.393(2) yes
C18 H181 0.953 no
C18 H182 0.928 no
C18 H183 0.938 no
C19 C20 1.390(2) yes
C19 H191 0.945 no
C20 C21 1.504(2) yes
C20 C22 1.387(2) yes
C21 H211 0.939 no
C21 H212 0.948 no
C21 H213 0.944 no
C22 H221 0.950 no
C23 C24 1.530(2) yes
C23 C25 1.533(2) yes
C23 H231 0.971 no
C24 H241 0.969 no
C24 H242 0.976 no
C24 H243 0.955 no
C25 H251 0.971 no
C25 H252 0.962 no
C25 H253 0.970 no
C26 C27 1.531(2) yes
C26 C28 1.529(2) yes
C26 H261 0.993 no
C27 H271 0.977 no
C27 H272 0.968 no
C27 H273 0.959 no
C28 H281 0.990 no
C28 H282 0.980 no
C28 H283 0.990 no
C29 C30 1.399(2) yes
C29 C36 1.397(2) yes
C30 C31 1.394(2) yes
C30 H301 0.945 no
C31 C32 1.509(2) yes
C31 C33 1.387(2) yes
C32 H321 0.937 no
C32 H322 0.933 no
C32 H323 0.965 no
C33 C34 1.388(2) yes
C33 H331 0.934 no
C34 C35 1.503(2) yes
C34 C36 1.397(2) yes
C35 H351 0.921 no
C35 H352 0.942 no
C35 H353 0.946 no
C36 H361 0.941 no
C37 C38 1.529(2) yes
C37 C39 1.533(2) yes
C37 H371 0.978 no
C38 H381 0.962 no
C38 H382 0.972 no
C38 H383 0.953 no
C39 H391 0.964 no
C39 H392 0.966 no
C39 H393 0.969 no
C40 C41 1.531(2) yes
C40 C42 1.527(2) yes
C40 H401 0.960 no
C41 H411 0.968 no
C41 H412 0.952 no
C41 H413 0.973 no
C42 H421 0.974 no
C42 H422 0.972 no
C42 H423 0.956 no
